data_2200415
loop_
_publ_author_name
'Cohen, Peter A.'
'Robinson, Paul D.'

_publ_section_title
;
 2,5-Diphenyl-3,6-dihydroxy-1,4-benzoquinone (polyporic acid)
;
_journal_issue 7
_journal_name_full 'Acta Crystallographica Section E'
_journal_page_first o596
_journal_page_last o598
_journal_paper_doi 10.1107/S160053680100914X
_journal_volume 57
_journal_year 2001
_chemical_formula_iupac 'C18 H12 O4'
_chemical_formula_moiety 'C18 H12 O4'
_chemical_formula_sum 'C18 H12 O4'
_chemical_formula_weight 292.28
_chemical_melting_point 580.0(10)
_chemical_name_systematic
;
2,5-Diphenyl-3,6-dihydroxy-1,4-benzoquinone
;
_space_group_IT_number 61
_symmetry_cell_setting orthorhombic
_symmetry_space_group_name_Hall '-P 2ac 2ab'
_symmetry_space_group_name_H-M 'P b c a'
_cell_angle_alpha 90.00
_cell_angle_beta 90.00
_cell_angle_gamma 90.00
_cell_formula_units_Z 4
_cell_length_a 7.323(3)
_cell_length_b 26.980(4)
_cell_length_c 6.897(4)
_cell_measurement_reflns_used 25
_cell_measurement_temperature 296
_cell_measurement_theta_max 24.3
_cell_measurement_theta_min 20.8
_cell_volume 1362.7(10)
_computing_cell_refinement
;
MSC/AFC Diffractometer Control Software
(Molecular Structure Corporation, 1996)
;
_computing_data_collection
;
MSC/AFC Diffractometer Control Software
(Molecular Structure Corporation, 1996)
;
_computing_data_reduction
;
PROCESS in TEXSAN  (Molecular Structure Corporation, 1997)
;
_computing_molecular_graphics 'ORTEP (Johnson, 1965) in TEXSAN'
_computing_publication_material
;
TEXSAN, SHELXL97 and PLATON (Spek, 2000)
;
_computing_structure_refinement 'LS in TEXSAN and SHELXL97 (Sheldrick, 1997)'
_computing_structure_solution 'SIR92 (Burla et al., 1989)'
_diffrn_ambient_temperature 296
_diffrn_measured_fraction_theta_full .999
_diffrn_measured_fraction_theta_max .999
_diffrn_measurement_device_type 'Rigaku AFC-5S'
_diffrn_measurement_method \w
_diffrn_radiation_monochromator graphite
_diffrn_radiation_source 'sealed tube'
_diffrn_radiation_type 'Mo K\a'
_diffrn_radiation_wavelength .71069
_diffrn_reflns_av_R_equivalents 0
_diffrn_reflns_av_sigmaI/netI .027
_diffrn_reflns_limit_h_max 8
_diffrn_reflns_limit_h_min 0
_diffrn_reflns_limit_k_max 32
_diffrn_reflns_limit_k_min 0
_diffrn_reflns_limit_l_max 8
_diffrn_reflns_limit_l_min 0
_diffrn_reflns_number 1201
_diffrn_reflns_theta_full 25.02
_diffrn_reflns_theta_max 25.02
_diffrn_reflns_theta_min 3.02
_diffrn_standards_decay_% .3
_diffrn_standards_interval_count 199
_diffrn_standards_number 3
_exptl_absorpt_coefficient_mu .101
_exptl_absorpt_correction_type none
_exptl_crystal_colour 'dark red'
_exptl_crystal_density_diffrn 1.425
_exptl_crystal_density_meas ?
_exptl_crystal_description prism
_exptl_crystal_F_000 608
_exptl_crystal_size_max .49
_exptl_crystal_size_mid .39
_exptl_crystal_size_min .33
_refine_diff_density_max .14
_refine_diff_density_min -.24
_refine_ls_extinction_method none
_refine_ls_goodness_of_fit_ref 1.019
_refine_ls_hydrogen_treatment constr
_refine_ls_matrix_type full
_refine_ls_number_parameters 101
_refine_ls_number_reflns 1201
_refine_ls_number_restraints 0
_refine_ls_restrained_S_all 1.019
_refine_ls_R_factor_all .068
_refine_ls_R_factor_gt .035
_refine_ls_shift/su_max <0.001
_refine_ls_shift/su_mean .000
_refine_ls_structure_factor_coef Fsqd
_refine_ls_weighting_details 'w = 1/[\s^2^(Fo^2^)+(0.0592P)^2^+0.1614P] where P = (Fo^2^+2Fc^2^)/3'
_refine_ls_weighting_scheme calc
_refine_ls_wR_factor_ref .110
_reflns_number_gt 796
_reflns_number_total 1201
_reflns_threshold_expression I>2\s(I)
_cod_data_source_file cf6080.cif
_cod_data_source_block I
_cod_depositor_comments
;
The following automatic conversions were performed:

'_chemical_melting_point' value '579-581' was changed to '580.0(10)'
- the average value was taken and precision was estimated.

Automatic conversion script
Id: cif_fix_values 1646 2011-03-28 12:23:43Z adriana 

The following automatic conversions were performed:

'_chemical_melting_point' value '579-581' was changed to '580.0(10)'
- the average value was taken and precision was estimated.

Automatic conversion script
Id: cif_fix_values 1715 2011-07-08 13:25:40Z adriana 

The following automatic conversions were performed:

'_exptl_crystal_density_meas' value 'not measured' was changed to '?'
- the value is perceived as not measured.

Automatic conversion script
Id: cif_fix_values 3008 2015-01-20 13:52:24Z robertas 
;
_cod_original_cell_volume 1362.7(9)
_cod_database_code 2200415
_cod_database_fobs_code 2200415

loop_
_symmetry_equiv_pos_as_xyz
'x, y, z'
'x+1/2, -y+1/2, -z'
'-x, y+1/2, -z+1/2'
'-x+1/2, -y, z+1/2'
'-x, -y, -z'
'-x-1/2, y-1/2, z'
'x, -y-1/2, z-1/2'
'x-1/2, y, -z-1/2'

loop_
_atom_site_label
_atom_site_fract_x
_atom_site_fract_y
_atom_site_fract_z
_atom_site_U_iso_or_equiv
_atom_site_adp_type
_atom_site_calc_flag
_atom_site_refinement_flags
_atom_site_occupancy
_atom_site_disorder_assembly
_atom_site_disorder_group
_atom_site_type_symbol
O1 .20394(16) .43886(5) .5248(2) .0407(4) Uani d . 1 . . O
O2 .16424(16) .53454(5) .5013(2) .0478(4) Uani d . 1 . . O
C1 .6777(3) .36869(7) .3815(3) .0407(5) Uani d . 1 . . C
C2 .7063(3) .31824(7) .3823(3) .0488(6) Uani d . 1 . . C
C3 .6139(3) .28848(8) .5103(3) .0483(6) Uani d . 1 . . C
C4 .4931(3) .30933(7) .6379(3) .0494(6) Uani d . 1 . . C
C5 .4623(2) .36002(6) .6384(3) .0403(5) Uani d . 1 . . C
C6 .5547(2) .39035(6) .5094(2) .0304(4) Uani d . 1 . . C
C7 .5226(2) .44474(6) .5062(2) .0286(4) Uani d . 1 . . C
C8 .3558(2) .46590(7) .5134(2) .0294(4) Uani d . 1 . . C
C9 .3236(2) .52103(7) .5038(2) .0304(4) Uani d . 1 . . C
H1 .1147 .4571 .5179 .061 Uiso calc R 1 . . H
H1a .7414 .3885 .2943 .049 Uiso calc R 1 . . H
H2 .7888 .3043 .2956 .059 Uiso calc R 1 . . H
H3 .6333 .2544 .5104 .058 Uiso calc R 1 . . H
H4 .4309 .2892 .7253 .059 Uiso calc R 1 . . H
H5 .3795 .3737 .7255 .048 Uiso calc R 1 . . H

loop_
_atom_site_aniso_label
_atom_site_aniso_U_11
_atom_site_aniso_U_22
_atom_site_aniso_U_33
_atom_site_aniso_U_12
_atom_site_aniso_U_13
_atom_site_aniso_U_23
O1 .0181(6) .0353(7) .0687(10) -.0016(5) .0008(6) -.0011(6)
O2 .0176(6) .0415(8) .0844(11) .0034(6) -.0008(7) .0023(7)
C1 .0387(10) .0418(10) .0415(11) .0046(9) .0050(9) .0013(9)
C2 .0514(12) .0421(12) .0528(13) .0136(10) .0036(11) -.0079(10)
C3 .0490(13) .0334(10) .0625(15) .0049(9) -.0074(11) -.0021(10)
C4 .0432(11) .0383(10) .0667(14) -.0027(9) .0038(11) .0136(10)
C5 .0304(9) .0408(11) .0499(12) .0025(8) .0063(9) .0023(9)
C6 .0205(8) .0346(9) .0361(10) .0006(7) -.0035(8) -.0004(8)
C7 .0222(9) .0318(9) .0319(9) .0014(7) .0004(7) -.0003(7)
C8 .0208(8) .0326(10) .0349(10) -.0026(7) .0004(8) -.0014(8)
C9 .0203(8) .0371(10) .0339(10) .0027(7) .0008(8) -.0014(8)

loop_
_atom_type_symbol
_atom_type_description
_atom_type_scat_dispersion_real
_atom_type_scat_dispersion_imag
_atom_type_scat_source
C C .0033 .0016 'International Tables Vol C Tables 4.2.6.8 and 6.1.1.4'
H H .0000 .0000 'International Tables Vol C Tables 4.2.6.8 and 6.1.1.4'
O O .0106 .0060 'International Tables Vol C Tables 4.2.6.8 and 6.1.1.4'

loop_
_geom_angle_atom_site_label_1
_geom_angle_atom_site_label_2
_geom_angle_atom_site_label_3
_geom_angle_site_symmetry_1
_geom_angle_site_symmetry_3
_geom_angle
_geom_angle_publ_flag
O1 C8 C7 . . 121.74(16) yes
O1 C8 C9 . . 114.36(15) yes
O2 C9 C8 . . 116.35(16) yes
O2 C9 C7 . 5_666 123.22(17) yes
C8 C7 C9 . 5_666 115.66(16) yes
C7 C8 C9 . . 123.88(16) yes
C2 C1 C6 . . 120.77(18) no
C3 C2 C1 . . 120.42(19) no
C4 C3 C2 . . 119.45(19) no
C3 C4 C5 . . 120.8(2) no
C4 C5 C6 . . 120.09(18) no
C5 C6 C1 . . 118.42(16) no
C5 C6 C7 . . 121.02(16) no
C1 C6 C7 . . 120.56(15) no
C8 C7 C6 . . 124.10(15) yes
C9 C7 C6 5_666 . 120.24(15) yes
C7 C9 C8 5_666 . 120.42(15) no
C8 O1 H1 . . 109.5 no
C2 C1 H1A . . 119.6 no
C6 C1 H1A . . 119.6 no
C3 C2 H2 . . 119.8 no
C1 C2 H2 . . 119.8 no
C4 C3 H3 . . 120.3 no
C2 C3 H3 . . 120.3 no
C3 C4 H4 . . 119.6 no
C5 C4 H4 . . 119.6 no
C4 C5 H5 . . 120.0 no
C6 C5 H5 . . 120.0 no

loop_
_geom_bond_atom_site_label_1
_geom_bond_atom_site_label_2
_geom_bond_site_symmetry_2
_geom_bond_distance
_geom_bond_publ_flag
O1 C8 . 1.332(2) yes
O2 C9 . 1.223(2) yes
C1 C2 . 1.377(2) no
C1 C6 . 1.390(2) no
C2 C3 . 1.372(3) no
C3 C4 . 1.369(3) no
C4 C5 . 1.386(2) no
C5 C6 . 1.386(2) no
C6 C7 . 1.486(2) yes
C7 C8 . 1.349(2) yes
C7 C9 5_666 1.458(2) yes
C8 C9 . 1.507(3) yes
O1 H1 . .820 no
C1 H1A . .930 no
C2 H2 . .930 no
C3 H3 . .930 no
C4 H4 . .930 no
C5 H5 . .930 no

loop_
_geom_hbond_atom_site_label_D
_geom_hbond_atom_site_label_H
_geom_hbond_atom_site_label_A
_geom_hbond_site_symmetry_A
_geom_hbond_distance_DH
_geom_hbond_distance_HA
_geom_hbond_distance_DA
_geom_hbond_angle_DHA
_geom_hbond_publ_flag
O1 H1 O2 5_566 .82 2.06 2.796(2) 149.4 yes

loop_
_geom_torsion_atom_site_label_1
_geom_torsion_atom_site_label_2
_geom_torsion_atom_site_label_3
_geom_torsion_atom_site_label_4
_geom_torsion_site_symmetry_1
_geom_torsion_site_symmetry_4
_geom_torsion
_geom_torsion_publ_flag
C6 C1 C2 C3 . . -.2(3) no
C1 C2 C3 C4 . . -.2(3) no
C2 C3 C4 C5 . . .4(3) no
C3 C4 C5 C6 . . -.3(3) no
C4 C5 C6 C1 . . -.1(3) no
C4 C5 C6 C7 . . 179.43(17) no
C2 C1 C6 C5 . . .3(3) no
C2 C1 C6 C7 . . -179.21(18) no
C5 C6 C7 C8 . . -44.6(3) no
C1 C6 C7 C8 . . 134.88(19) no
C5 C6 C7 C9 . 5_666 134.85(18) no
C1 C6 C7 C9 . 5_666 -45.6(2) no
C9 C7 C8 O1 5_666 . -179.31(16) no
C6 C7 C8 O1 . . .2(3) no
C9 C7 C8 C9 5_666 . 2.5(3) no
C6 C7 C8 C9 . . -177.99(15) no
O1 C8 C9 O2 . . -2.2(2) no
C7 C8 C9 O2 . . 176.10(17) no
O1 C8 C9 C7 . 5_666 179.07(15) no
C7 C8 C9 C7 . 5_666 -2.6(3) no
